data_8102050
loop_
_publ_author_name
'Du, Q.-Y.'
'Wang, J.-G.'
'Qin, J.-H.'
'Ju, F.-Y.'

_publ_section_title
;
Crystal structure of 2-(\m-2-oxyphenyl)-1-(2-(\m-2-oxy-
benzyl)aminoethyl)-3-(2-(2-oxybenzyl)-bis(aminoethyl))-imidazolidine-
dicopper(II) nitrate trihydrate, [Cu~2~(C~29~H~32~N~5~O~3~)][NO~3~] 
&#x00B7; 3H~2~O
;
_journal_issue 4
_journal_name_full 'Zeitschrift f\"ur Kristallographie - New Crystal Structures'
_journal_page_first 489
_journal_page_last 491
_journal_volume 221
_journal_year 2006
_chemical_formula_structural '[Cu2(C29H32N5O3)][NO3] &#x00B7; 3H2O'
_chemical_formula_sum 'C29 H38 Cu2 N6 O9'
_chemical_formula_weight 741.75
_chemical_name_systematic
;
2-(\m-2-oxyphenyl)-1-(2-(\m-2-oxybenzyl)aminoethyl)-3-(2-(2-oxybenzyl)-
bis(aminoethyl))imidazolidine-dicopper(II) nitrate trihydrate
;
_space_group_IT_number 15
_symmetry_cell_setting monoclinic
_symmetry_space_group_name_Hall '-C 2yc'
_symmetry_space_group_name_H-M 'C 1 2/c 1'
_atom_sites_solution_hydrogens geom
_atom_sites_solution_primary direct
_atom_sites_solution_secondary difmap
_audit_creation_method SHELXL-97
_cell_angle_alpha 90.00
_cell_angle_beta 121.9590(10)
_cell_angle_gamma 90.00
_cell_formula_units_Z 8
_cell_length_a 21.9985(13)
_cell_length_b 18.2546(13)
_cell_length_c 18.3326(14)
_cell_measurement_reflns_used 6724
_cell_measurement_temperature 295(2)
_cell_measurement_theta_max 29.22
_cell_measurement_theta_min 2.36
_cell_volume 6246.0(8)
_computing_cell_refinement 'Bruker SMART'
_computing_data_collection 'Bruker SMART'
_computing_data_reduction 'Bruker SAINT'
_computing_molecular_graphics 'Bruker SHELXTL'
_computing_publication_material 'Bruker SHELXTL'
_computing_structure_refinement 'SHELXL-97 (Sheldrick, 1997)'
_computing_structure_solution 'SHELXS-97 (Sheldrick, 1990)'
_diffrn_ambient_temperature 295(2)
_diffrn_measured_fraction_theta_full 0.997
_diffrn_measured_fraction_theta_max 0.997
_diffrn_measurement_device_type 'Bruker SMART CCD'
_diffrn_measurement_method phi/omega
_diffrn_radiation_monochromator graphite
_diffrn_radiation_source 'fine-focus sealed tube'
_diffrn_radiation_type MoK\a
_diffrn_radiation_wavelength 0.71073
_diffrn_reflns_av_R_equivalents 0.0154
_diffrn_reflns_av_sigmaI/netI 0.0140
_diffrn_reflns_limit_h_max 27
_diffrn_reflns_limit_h_min -28
_diffrn_reflns_limit_k_max 23
_diffrn_reflns_limit_k_min -23
_diffrn_reflns_limit_l_max 23
_diffrn_reflns_limit_l_min -23
_diffrn_reflns_number 26741
_diffrn_reflns_theta_full 27.49
_diffrn_reflns_theta_max 27.49
_diffrn_reflns_theta_min 2.36
_exptl_absorpt_coefficient_mu 1.425
_exptl_absorpt_correction_T_max 0.6354
_exptl_absorpt_correction_T_min 0.5360
_exptl_absorpt_correction_type multi-scan
_exptl_absorpt_process_details sadabs
_exptl_crystal_colour blue
_exptl_crystal_density_diffrn 1.578
_exptl_crystal_density_method 'not measured'
_exptl_crystal_description block
_exptl_crystal_F_000 3072
_exptl_crystal_size_max 0.50
_exptl_crystal_size_mid 0.41
_exptl_crystal_size_min 0.35
_refine_diff_density_max 1.347
_refine_diff_density_min -0.522
_refine_diff_density_rms 0.068
_refine_ls_extinction_method none
_refine_ls_goodness_of_fit_ref 1.053
_refine_ls_hydrogen_treatment mixed
_refine_ls_matrix_type full
_refine_ls_number_parameters 426
_refine_ls_number_reflns 7160
_refine_ls_number_restraints 74
_refine_ls_restrained_S_all 1.095
_refine_ls_R_factor_all 0.0416
_refine_ls_R_factor_gt 0.0351
_refine_ls_shift/su_max 0.001
_refine_ls_shift/su_mean 0.000
_refine_ls_structure_factor_coef Fsqd
_refine_ls_weighting_details 'calc w=1/[\s^2^(Fo^2^)+(0.0583P)^2^+8.8265P] where P=(Fo^2^+2Fc^2^)/3'
_refine_ls_weighting_scheme calc
_refine_ls_wR_factor_gt 0.0993
_refine_ls_wR_factor_ref 0.1045
_reflns_number_gt 6235
_reflns_number_total 7160
_reflns_threshold_expression >2sigma(I)
_cod_data_source_file 1267-1879.cff
_cod_data_source_block b
_cod_depositor_comments
;
The following automatic conversions were performed:
'_symmetry_cell_setting' value 'Monoclinic' changed to 'monoclinic'
according to '/home/saulius/struct/CIF-dictionaries/cif_core.dic'
dictionary named 'cif_core.dic' version 2.4.1 from 2010-06-29.

Automatic conversion script
Id: cif_fix_enum 1555 2011-01-17 13:19:09Z saulius 
;
_cod_original_cell_volume 6246.0(7)
_cod_original_sg_symbol_H-M C12/c1
_cod_database_code 8102050

loop_
_symmetry_equiv_pos_as_xyz
'x, y, z'
'-x, y, -z+1/2'
'x+1/2, y+1/2, z'
'-x+1/2, y+1/2, -z+1/2'
'-x, -y, -z'
'x, -y, z-1/2'
'-x+1/2, -y+1/2, -z'
'x+1/2, -y+1/2, z-1/2'

loop_
_atom_site_label
_atom_site_type_symbol
_atom_site_fract_x
_atom_site_fract_y
_atom_site_fract_z
_atom_site_U_iso_or_equiv
_atom_site_adp_type
_atom_site_occupancy
_atom_site_symmetry_multiplicity
_atom_site_Wyckoff_symbol
_atom_site_calc_flag
_atom_site_refinement_flags
_atom_site_disorder_assembly
_atom_site_disorder_group
N6 N 0.8890(4) 0.3103(4) 0.5683(4) 0.157(2) Uani 0.630(7) 8 f d PDU A 1
O4 O 0.8300(6) 0.2819(6) 0.5130(7) 0.211(4) Uani 0.630(7) 8 f d PDU A 1
O5 O 0.8872(6) 0.3767(5) 0.5657(8) 0.204(4) Uani 0.630(7) 8 f d PDU A 1
O6 O 0.9326(7) 0.2653(7) 0.6111(9) 0.257(5) Uani 0.630(7) 8 f d PDU A 1
N6' N 0.8890(4) 0.3103(4) 0.5683(4) 0.157(2) Uani 0.370(7) 8 f d PDU A 2
O4' O 0.8866(11) 0.2620(9) 0.5234(11) 0.211(4) Uani 0.370(7) 8 f d PDU A 2
O5' O 0.8590(9) 0.3544(9) 0.5878(12) 0.204(4) Uani 0.370(7) 8 f d PDU A 2
O6' O 0.9574(6) 0.3209(14) 0.6240(13) 0.257(5) Uani 0.370(7) 8 f d PDU A 2
Cu1 Cu 0.244890(13) 0.271289(15) 0.367969(17) 0.03208(9) Uani 1 8 f d . . .
Cu2 Cu 0.375145(14) 0.359472(15) 0.395274(16) 0.03079(8) Uani 1 8 f d . . .
O1 O 0.42018(8) 0.39786(10) 0.50974(10) 0.0395(4) Uani 1 8 f d . . .
O2 O 0.28038(8) 0.37527(8) 0.38131(9) 0.0295(3) Uani 1 8 f d . . .
O3 O 0.34495(8) 0.24682(9) 0.42304(11) 0.0356(3) Uani 1 8 f d . . .
O7 O 0.7106(2) 0.3605(2) 0.4994(3) 0.1300(15) Uani 1 8 f d D . .
O8 O 0.34772(14) 0.50055(13) 0.57043(16) 0.0686(6) Uani 1 8 f d D . .
O9 O 0.0000 0.3981(3) 0.2500 0.139(2) Uani 1 4 e d SD . .
O10 O 0.0000 0.5566(4) 0.2500 0.214(4) Uani 1 4 e d SD . .
N1 N 0.45963(11) 0.37264(12) 0.38972(13) 0.0378(4) Uani 1 8 f d . . .
N2 N 0.32822(11) 0.32595(11) 0.26610(12) 0.0347(4) Uani 1 8 f d . . .
N3 N 0.22144(11) 0.27401(11) 0.23157(13) 0.0364(4) Uani 1 8 f d . . .
N4 N 0.13678(10) 0.28912(12) 0.30576(14) 0.0409(5) Uani 1 8 f d . . .
H4N H 0.1300 0.3280 0.3317 0.049 Uiso 1 8 f calc R . .
N5 N 0.22657(10) 0.18654(11) 0.41720(12) 0.0344(4) Uani 1 8 f d . . .
C1 C 0.54003(12) 0.40926(13) 0.53753(15) 0.0348(5) Uani 1 8 f d . . .
C2 C 0.61225(13) 0.42664(14) 0.59890(17) 0.0413(5) Uani 1 8 f d . . .
H2 H 0.6454 0.4264 0.5821 0.050 Uiso 1 8 f calc R . .
C3 C 0.63489(13) 0.44378(14) 0.68202(18) 0.0449(6) Uani 1 8 f d . . .
H3 H 0.6828 0.4543 0.7215 0.054 Uiso 1 8 f calc R . .
C4 C 0.58464(14) 0.44524(14) 0.70680(16) 0.0437(6) Uani 1 8 f d . . .
H4 H 0.5994 0.4568 0.7632 0.052 Uiso 1 8 f calc R . .
C5 C 0.51365(13) 0.42968(14) 0.64853(16) 0.0398(5) Uani 1 8 f d . . .
H5 H 0.4812 0.4315 0.6664 0.048 Uiso 1 8 f calc R . .
C6 C 0.48863(12) 0.41100(12) 0.56223(15) 0.0329(4) Uani 1 8 f d . . .
C7 C 0.52158(13) 0.39362(14) 0.45164(16) 0.0393(5) Uani 1 8 f d . . .
H7 H 0.5574 0.3991 0.4396 0.047 Uiso 1 8 f calc R . .
C8 C 0.44791(15) 0.36154(17) 0.30366(18) 0.0493(7) Uani 1 8 f d . . .
H8A H 0.4631 0.3127 0.2992 0.059 Uiso 1 8 f calc R . .
H8B H 0.4755 0.3969 0.2934 0.059 Uiso 1 8 f calc R . .
C9 C 0.36861(15) 0.37125(16) 0.23824(17) 0.0446(6) Uani 1 8 f d . . .
H9A H 0.3554 0.4224 0.2349 0.053 Uiso 1 8 f calc R . .
H9B H 0.3575 0.3557 0.1819 0.053 Uiso 1 8 f calc R . .
C10 C 0.33477(15) 0.24572(15) 0.25306(18) 0.0441(6) Uani 1 8 f d . . .
H10A H 0.3702 0.2227 0.3068 0.053 Uiso 1 8 f calc R . .
H10B H 0.3486 0.2386 0.2114 0.053 Uiso 1 8 f calc R . .
C11 C 0.26056(15) 0.21370(15) 0.22014(18) 0.0462(6) Uani 1 8 f d . . .
H11A H 0.2374 0.1999 0.1601 0.055 Uiso 1 8 f calc R . .
H11B H 0.2635 0.1711 0.2534 0.055 Uiso 1 8 f calc R . .
C12 C 0.24959(13) 0.34035(13) 0.21274(14) 0.0361(5) Uani 1 8 f d . . .
H12 H 0.2341 0.3403 0.1518 0.043 Uiso 1 8 f calc R . .
C13 C 0.22598(12) 0.41024(13) 0.23334(15) 0.0348(5) Uani 1 8 f d . . .
C14 C 0.18405(14) 0.46020(14) 0.16810(16) 0.0428(6) Uani 1 8 f d . . .
H14 H 0.1756 0.4526 0.1133 0.051 Uiso 1 8 f calc R . .
C15 C 0.15479(15) 0.52092(15) 0.18355(19) 0.0500(7) Uani 1 8 f d . . .
H15 H 0.1266 0.5536 0.1394 0.060 Uiso 1 8 f calc R . .
C16 C 0.16770(15) 0.53250(15) 0.26486(19) 0.0479(6) Uani 1 8 f d . . .
H16 H 0.1476 0.5729 0.2752 0.057 Uiso 1 8 f calc R . .
C17 C 0.21067(13) 0.48428(13) 0.33170(17) 0.0387(5) Uani 1 8 f d . . .
H17 H 0.2199 0.4932 0.3866 0.046 Uiso 1 8 f calc R . .
C18 C 0.23981(11) 0.42290(12) 0.31647(14) 0.0312(4) Uani 1 8 f d . . .
C19 C 0.14244(14) 0.26681(15) 0.17711(17) 0.0459(6) Uani 1 8 f d . . .
H19A H 0.1295 0.2154 0.1713 0.055 Uiso 1 8 f calc R . .
H19B H 0.1260 0.2859 0.1202 0.055 Uiso 1 8 f calc R . .
C20 C 0.10516(15) 0.30808(18) 0.2154(2) 0.0561(7) Uani 1 8 f d . . .
H20A H 0.1096 0.3604 0.2101 0.067 Uiso 1 8 f calc R . .
H20B H 0.0546 0.2958 0.1836 0.067 Uiso 1 8 f calc R . .
C21 C 0.10531(15) 0.22453(19) 0.3216(2) 0.0625(9) Uani 1 8 f d . . .
H21A H 0.0632 0.2398 0.3219 0.075 Uiso 1 8 f calc R . .
H21B H 0.0898 0.1903 0.2745 0.075 Uiso 1 8 f calc R . .
C22 C 0.15392(13) 0.18692(17) 0.40198(19) 0.0485(6) Uani 1 8 f d . . .
H22A H 0.1377 0.1370 0.3992 0.058 Uiso 1 8 f calc R . .
H22B H 0.1543 0.2116 0.4491 0.058 Uiso 1 8 f calc R . .
C23 C 0.27021(14) 0.13458(13) 0.46019(16) 0.0384(5) Uani 1 8 f d . . .
H23 H 0.2530 0.0967 0.4783 0.046 Uiso 1 8 f calc R . .
C24 C 0.34343(13) 0.12973(13) 0.48286(15) 0.0361(5) Uani 1 8 f d . . .
C25 C 0.38264(16) 0.06605(15) 0.52576(18) 0.0484(6) Uani 1 8 f d . . .
H25 H 0.3608 0.0301 0.5402 0.058 Uiso 1 8 f calc R . .
C26 C 0.45178(16) 0.05571(17) 0.54681(19) 0.0552(7) Uani 1 8 f d . . .
H26 H 0.4765 0.0132 0.5747 0.066 Uiso 1 8 f calc R . .
C27 C 0.48420(14) 0.10993(17) 0.52566(18) 0.0499(7) Uani 1 8 f d . . .
H27 H 0.5308 0.1029 0.5388 0.060 Uiso 1 8 f calc R . .
C28 C 0.44894(13) 0.17395(15) 0.48567(16) 0.0417(5) Uani 1 8 f d . . .
H28 H 0.4725 0.2099 0.4740 0.050 Uiso 1 8 f calc R . .
C29 C 0.37739(12) 0.18535(12) 0.46239(14) 0.0325(4) Uani 1 8 f d . . .
H1W H 0.7440 0.3822 0.4945 0.054 Uiso 1 8 f d D . .
H2W H 0.6788 0.3353 0.4507 0.058 Uiso 1 8 f d D . .
H3W H 0.3274 0.5436 0.5490 0.087 Uiso 1 8 f d D . .
H4W H 0.3599 0.4773 0.5373 0.073 Uiso 1 8 f d D . .
H5W H 0.0000 0.4246 0.2090 0.059 Uiso 1 8 f d D . .
H6W H 0.0001 0.5853 0.2097 0.054 Uiso 1 8 f d D . .

loop_
_atom_site_aniso_label
_atom_site_aniso_U_11
_atom_site_aniso_U_22
_atom_site_aniso_U_33
_atom_site_aniso_U_23
_atom_site_aniso_U_13
_atom_site_aniso_U_12
N6 0.153(5) 0.146(5) 0.174(5) 0.002(4) 0.087(4) 0.045(4)
O4 0.221(7) 0.196(6) 0.202(6) -0.021(5) 0.104(5) 0.020(6)
O5 0.194(7) 0.162(6) 0.241(7) 0.017(5) 0.104(5) 0.016(5)
O6 0.240(7) 0.226(8) 0.279(7) 0.008(6) 0.119(5) 0.064(6)
N6' 0.153(5) 0.146(5) 0.174(5) 0.002(4) 0.087(4) 0.045(4)
O4' 0.221(7) 0.196(6) 0.202(6) -0.021(5) 0.104(5) 0.020(6)
O5' 0.194(7) 0.162(6) 0.241(7) 0.017(5) 0.104(5) 0.016(5)
O6' 0.240(7) 0.226(8) 0.279(7) 0.008(6) 0.119(5) 0.064(6)
Cu1 0.02560(14) 0.03169(15) 0.03527(15) 0.00592(10) 0.01361(11) -0.00197(10)
Cu2 0.02880(14) 0.03753(16) 0.02842(14) -0.00107(10) 0.01677(11) -0.00478(10)
O1 0.0296(8) 0.0582(11) 0.0328(8) -0.0065(7) 0.0179(7) -0.0112(7)
O2 0.0278(7) 0.0307(7) 0.0278(7) 0.0015(6) 0.0131(6) -0.0014(6)
O3 0.0296(8) 0.0337(8) 0.0421(9) 0.0075(7) 0.0179(7) 0.0004(6)
O7 0.175(4) 0.111(3) 0.108(3) 0.026(2) 0.077(3) 0.056(3)
O8 0.0857(16) 0.0602(13) 0.0748(15) 0.0129(12) 0.0526(14) 0.0096(12)
O9 0.231(7) 0.112(4) 0.110(4) 0.000 0.114(5) 0.000
O10 0.206(8) 0.134(6) 0.369(14) 0.000 0.198(9) 0.000
N1 0.0373(10) 0.0470(11) 0.0381(10) -0.0011(8) 0.0261(9) -0.0044(8)
N2 0.0400(10) 0.0354(10) 0.0320(9) -0.0009(8) 0.0212(8) -0.0035(8)
N3 0.0360(10) 0.0326(10) 0.0342(10) -0.0039(8) 0.0143(8) -0.0047(8)
N4 0.0300(9) 0.0424(11) 0.0422(11) 0.0020(9) 0.0135(9) -0.0020(8)
N5 0.0315(9) 0.0367(10) 0.0361(10) 0.0021(8) 0.0187(8) -0.0050(8)
C1 0.0302(10) 0.0326(11) 0.0405(12) 0.0047(9) 0.0179(9) -0.0034(8)
C2 0.0298(11) 0.0402(13) 0.0516(14) 0.0040(11) 0.0200(10) -0.0037(9)
C3 0.0308(11) 0.0419(13) 0.0483(14) 0.0017(11) 0.0117(10) -0.0074(10)
C4 0.0431(13) 0.0429(13) 0.0348(12) 0.0008(10) 0.0136(10) -0.0111(11)
C5 0.0370(12) 0.0444(13) 0.0371(12) 0.0002(10) 0.0191(10) -0.0084(10)
C6 0.0306(10) 0.0328(11) 0.0341(11) 0.0023(9) 0.0164(9) -0.0048(8)
C7 0.0345(11) 0.0448(13) 0.0466(13) 0.0019(11) 0.0270(10) -0.0043(10)
C8 0.0516(15) 0.0661(18) 0.0457(14) -0.0083(12) 0.0364(13) -0.0119(13)
C9 0.0557(15) 0.0511(15) 0.0367(12) -0.0020(11) 0.0311(12) -0.0102(12)
C10 0.0519(14) 0.0405(13) 0.0462(14) -0.0084(11) 0.0302(12) -0.0010(11)
C11 0.0521(15) 0.0373(13) 0.0480(14) -0.0103(11) 0.0256(12) -0.0040(11)
C12 0.0411(12) 0.0373(12) 0.0257(10) -0.0007(9) 0.0148(9) -0.0051(10)
C13 0.0346(11) 0.0312(11) 0.0321(11) 0.0029(9) 0.0132(9) -0.0034(9)
C14 0.0416(13) 0.0418(13) 0.0346(12) 0.0069(10) 0.0132(10) -0.0050(10)
C15 0.0427(14) 0.0416(14) 0.0522(15) 0.0177(12) 0.0161(12) 0.0047(11)
C16 0.0442(14) 0.0360(13) 0.0632(17) 0.0094(12) 0.0283(13) 0.0079(11)
C17 0.0382(12) 0.0348(12) 0.0446(13) 0.0020(10) 0.0229(10) 0.0002(9)
C18 0.0274(10) 0.0282(10) 0.0335(11) 0.0029(8) 0.0132(8) -0.0037(8)
C19 0.0398(13) 0.0465(14) 0.0368(13) -0.0090(11) 0.0103(11) -0.0084(11)
C20 0.0404(14) 0.0569(17) 0.0537(16) 0.0058(13) 0.0131(12) 0.0001(12)
C21 0.0357(14) 0.070(2) 0.076(2) 0.0185(16) 0.0258(14) -0.0061(13)
C22 0.0369(12) 0.0573(16) 0.0577(16) 0.0088(13) 0.0293(12) -0.0052(11)
C23 0.0447(13) 0.0328(11) 0.0396(12) 0.0044(9) 0.0237(11) -0.0051(9)
C24 0.0407(12) 0.0326(11) 0.0328(11) 0.0024(9) 0.0180(10) 0.0031(9)
C25 0.0589(16) 0.0373(13) 0.0456(14) 0.0087(11) 0.0252(13) 0.0069(12)
C26 0.0546(16) 0.0457(15) 0.0461(15) 0.0057(12) 0.0137(13) 0.0183(13)
C27 0.0343(12) 0.0546(16) 0.0441(14) -0.0082(12) 0.0094(11) 0.0091(11)
C28 0.0314(11) 0.0450(14) 0.0408(13) -0.0043(10) 0.0136(10) 0.0007(10)
C29 0.0317(10) 0.0335(11) 0.0273(10) -0.0019(8) 0.0121(8) 0.0010(8)

loop_
_atom_type_symbol
_atom_type_description
_atom_type_scat_dispersion_real
_atom_type_scat_dispersion_imag
_atom_type_scat_source
C C 0.0033 0.0016 'International Tables Vol C Tables 4.2.6.8 and 6.1.1.4'
H H 0.0000 0.0000 'International Tables Vol C Tables 4.2.6.8 and 6.1.1.4'
N N 0.0061 0.0033 'International Tables Vol C Tables 4.2.6.8 and 6.1.1.4'
O O 0.0106 0.0060 'International Tables Vol C Tables 4.2.6.8 and 6.1.1.4'
Cu Cu 0.3201 1.2651 'International Tables Vol C Tables 4.2.6.8 and 6.1.1.4'

loop_
_geom_angle_atom_site_label_1
_geom_angle_atom_site_label_2
_geom_angle_atom_site_label_3
_geom_angle
_geom_angle_site_symmetry_1
_geom_angle_site_symmetry_3
_geom_angle_publ_flag
O6 N6 O5 135.6(11) . . ?
O6 N6 O4 112.0(10) . . ?
O5 N6 O4 112.4(9) . . ?
O3 Cu1 N5 91.86(7) . . ?
O3 Cu1 O2 83.86(7) . . ?
N5 Cu1 O2 149.01(7) . . ?
O3 Cu1 N4 175.53(8) . . ?
N5 Cu1 N4 85.40(8) . . ?
O2 Cu1 N4 100.30(8) . . ?
O3 Cu1 N3 96.47(7) . . ?
N5 Cu1 N3 123.25(8) . . ?
O2 Cu1 N3 87.75(6) . . ?
N4 Cu1 N3 82.14(8) . . ?
O1 Cu2 N1 93.33(8) . . ?
O1 Cu2 O2 89.26(6) . . ?
N1 Cu2 O2 162.10(8) . . ?
O1 Cu2 N2 174.86(8) . . ?
N1 Cu2 N2 83.67(8) . . ?
O2 Cu2 N2 92.34(7) . . ?
O1 Cu2 O3 97.30(7) . . ?
N1 Cu2 O3 121.49(8) . . ?
O2 Cu2 O3 75.61(6) . . ?
N2 Cu2 O3 87.83(7) . . ?
C6 O1 Cu2 126.72(15) . . ?
C18 O2 Cu2 111.44(13) . . ?
C18 O2 Cu1 117.62(13) . . ?
Cu2 O2 Cu1 101.06(7) . . ?
C29 O3 Cu1 128.35(14) . . ?
C29 O3 Cu2 138.16(14) . . ?
Cu1 O3 Cu2 93.47(6) . . ?
H1W O7 H2W 112.1 . . ?
H3W O8 H4W 112.5 . . ?
C7 N1 C8 119.3(2) . . ?
C7 N1 Cu2 126.21(17) . . ?
C8 N1 Cu2 114.35(16) . . ?
C9 N2 C12 111.88(19) . . ?
C9 N2 C10 111.2(2) . . ?
C12 N2 C10 104.05(19) . . ?
C9 N2 Cu2 101.40(14) . . ?
C12 N2 Cu2 113.14(14) . . ?
C10 N2 Cu2 115.43(15) . . ?
C11 N3 C12 103.24(19) . . ?
C11 N3 C19 113.7(2) . . ?
C12 N3 C19 113.6(2) . . ?
C11 N3 Cu1 109.25(16) . . ?
C12 N3 Cu1 113.27(14) . . ?
C19 N3 Cu1 103.99(16) . . ?
C20 N4 C21 115.0(2) . . ?
C20 N4 Cu1 112.66(17) . . ?
C21 N4 Cu1 106.96(17) . . ?
C20 N4 H4N 107.3 . . ?
C21 N4 H4N 107.3 . . ?
Cu1 N4 H4N 107.3 . . ?
C23 N5 C22 120.4(2) . . ?
C23 N5 Cu1 127.21(16) . . ?
C22 N5 Cu1 112.40(16) . . ?
C2 C1 C6 119.3(2) . . ?
C2 C1 C7 117.7(2) . . ?
C6 C1 C7 122.9(2) . . ?
C3 C2 C1 122.1(2) . . ?
C3 C2 H2 118.9 . . ?
C1 C2 H2 118.9 . . ?
C2 C3 C4 118.8(2) . . ?
C2 C3 H3 120.6 . . ?
C4 C3 H3 120.6 . . ?
C5 C4 C3 120.7(2) . . ?
C5 C4 H4 119.6 . . ?
C3 C4 H4 119.6 . . ?
C4 C5 C6 121.9(2) . . ?
C4 C5 H5 119.1 . . ?
C6 C5 H5 119.1 . . ?
O1 C6 C5 118.8(2) . . ?
O1 C6 C1 124.0(2) . . ?
C5 C6 C1 117.2(2) . . ?
N1 C7 C1 125.5(2) . . ?
N1 C7 H7 117.2 . . ?
C1 C7 H7 117.2 . . ?
N1 C8 C9 107.9(2) . . ?
N1 C8 H8A 110.1 . . ?
C9 C8 H8A 110.1 . . ?
N1 C8 H8B 110.1 . . ?
C9 C8 H8B 110.1 . . ?
H8A C8 H8B 108.4 . . ?
N2 C9 C8 108.0(2) . . ?
N2 C9 H9A 110.1 . . ?
C8 C9 H9A 110.1 . . ?
N2 C9 H9B 110.1 . . ?
C8 C9 H9B 110.1 . . ?
H9A C9 H9B 108.4 . . ?
N2 C10 C11 105.3(2) . . ?
N2 C10 H10A 110.7 . . ?
C11 C10 H10A 110.7 . . ?
N2 C10 H10B 110.7 . . ?
C11 C10 H10B 110.7 . . ?
H10A C10 H10B 108.8 . . ?
N3 C11 C10 103.9(2) . . ?
N3 C11 H11A 111.0 . . ?
C10 C11 H11A 111.0 . . ?
N3 C11 H11B 111.0 . . ?
C10 C11 H11B 111.0 . . ?
H11A C11 H11B 109.0 . . ?
N3 C12 N2 100.70(18) . . ?
N3 C12 C13 113.2(2) . . ?
N2 C12 C13 114.88(19) . . ?
N3 C12 H12 109.2 . . ?
N2 C12 H12 109.2 . . ?
C13 C12 H12 109.2 . . ?
C14 C13 C18 119.2(2) . . ?
C14 C13 C12 120.0(2) . . ?
C18 C13 C12 120.5(2) . . ?
C15 C14 C13 121.1(2) . . ?
C15 C14 H14 119.5 . . ?
C13 C14 H14 119.5 . . ?
C16 C15 C14 119.5(2) . . ?
C16 C15 H15 120.3 . . ?
C14 C15 H15 120.3 . . ?
C15 C16 C17 120.6(3) . . ?
C15 C16 H16 119.7 . . ?
C17 C16 H16 119.7 . . ?
C18 C17 C16 120.2(2) . . ?
C18 C17 H17 119.9 . . ?
C16 C17 H17 119.9 . . ?
O2 C18 C17 120.0(2) . . ?
O2 C18 C13 120.6(2) . . ?
C17 C18 C13 119.5(2) . . ?
N3 C19 C20 111.7(2) . . ?
N3 C19 H19A 109.3 . . ?
C20 C19 H19A 109.3 . . ?
N3 C19 H19B 109.3 . . ?
C20 C19 H19B 109.3 . . ?
H19A C19 H19B 107.9 . . ?
N4 C20 C19 110.8(2) . . ?
N4 C20 H20A 109.5 . . ?
C19 C20 H20A 109.5 . . ?
N4 C20 H20B 109.5 . . ?
C19 C20 H20B 109.5 . . ?
H20A C20 H20B 108.1 . . ?
C22 C21 N4 114.0(2) . . ?
C22 C21 H21A 108.7 . . ?
N4 C21 H21A 108.7 . . ?
C22 C21 H21B 108.7 . . ?
N4 C21 H21B 108.7 . . ?
H21A C21 H21B 107.6 . . ?
C21 C22 N5 109.7(2) . . ?
C21 C22 H22A 109.7 . . ?
N5 C22 H22A 109.7 . . ?
C21 C22 H22B 109.7 . . ?
N5 C22 H22B 109.7 . . ?
H22A C22 H22B 108.2 . . ?
N5 C23 C24 125.7(2) . . ?
N5 C23 H23 117.2 . . ?
C24 C23 H23 117.2 . . ?
C25 C24 C29 118.9(2) . . ?
C25 C24 C23 118.2(2) . . ?
C29 C24 C23 123.0(2) . . ?
C26 C25 C24 122.0(3) . . ?
C26 C25 H25 119.0 . . ?
C24 C25 H25 119.0 . . ?
C25 C26 C27 118.7(3) . . ?
C25 C26 H26 120.6 . . ?
C27 C26 H26 120.6 . . ?
C28 C27 C26 121.6(3) . . ?
C28 C27 H27 119.2 . . ?
C26 C27 H27 119.2 . . ?
C27 C28 C29 120.6(3) . . ?
C27 C28 H28 119.7 . . ?
C29 C28 H28 119.7 . . ?
O3 C29 C28 119.0(2) . . ?
O3 C29 C24 122.9(2) . . ?
C28 C29 C24 118.2(2) . . ?

loop_
_geom_bond_atom_site_label_1
_geom_bond_atom_site_label_2
_geom_bond_distance
_geom_bond_site_symmetry_2
_geom_bond_publ_flag
N6 O6 1.188(8) . ?
N6 O5 1.213(8) . ?
N6 O4 1.259(8) . ?
Cu1 O3 1.9266(16) . ?
Cu1 N5 1.9379(19) . ?
Cu1 O2 2.0175(15) . ?
Cu1 N4 2.047(2) . ?
Cu1 N3 2.271(2) . ?
Cu2 O1 1.9172(16) . ?
Cu2 N1 1.9293(19) . ?
Cu2 O2 1.9822(15) . ?
Cu2 N2 2.1119(19) . ?
Cu2 O3 2.2993(16) . ?
O1 C6 1.310(3) . ?
O2 C18 1.357(3) . ?
O3 C29 1.321(3) . ?
O7 H1W 0.8788 . ?
O7 H2W 0.9142 . ?
O8 H3W 0.8863 . ?
O8 H4W 0.8900 . ?
O9 H5W 0.8938 . ?
O10 H6W 0.9083 . ?
N1 C7 1.286(3) . ?
N1 C8 1.472(3) . ?
N2 C9 1.488(3) . ?
N2 C12 1.492(3) . ?
N2 C10 1.503(3) . ?
N3 C11 1.479(3) . ?
N3 C12 1.482(3) . ?
N3 C19 1.482(3) . ?
N4 C20 1.459(4) . ?
N4 C21 1.472(4) . ?
N4 H4N 0.9100 . ?
N5 C23 1.281(3) . ?
N5 C22 1.470(3) . ?
C1 C2 1.414(3) . ?
C1 C6 1.424(3) . ?
C1 C7 1.431(3) . ?
C2 C3 1.366(4) . ?
C2 H2 0.9300 . ?
C3 C4 1.400(4) . ?
C3 H3 0.9300 . ?
C4 C5 1.376(3) . ?
C4 H4 0.9300 . ?
C5 C6 1.414(3) . ?
C5 H5 0.9300 . ?
C7 H7 0.9300 . ?
C8 C9 1.516(4) . ?
C8 H8A 0.9700 . ?
C8 H8B 0.9700 . ?
C9 H9A 0.9700 . ?
C9 H9B 0.9700 . ?
C10 C11 1.526(4) . ?
C10 H10A 0.9700 . ?
C10 H10B 0.9700 . ?
C11 H11A 0.9700 . ?
C11 H11B 0.9700 . ?
C12 C13 1.499(3) . ?
C12 H12 0.9800 . ?
C13 C14 1.395(3) . ?
C13 C18 1.406(3) . ?
C14 C15 1.384(4) . ?
C14 H14 0.9300 . ?
C15 C16 1.378(4) . ?
C15 H15 0.9300 . ?
C16 C17 1.394(4) . ?
C16 H16 0.9300 . ?
C17 C18 1.391(3) . ?
C17 H17 0.9300 . ?
C19 C20 1.530(4) . ?
C19 H19A 0.9700 . ?
C19 H19B 0.9700 . ?
C20 H20A 0.9700 . ?
C20 H20B 0.9700 . ?
C21 C22 1.455(4) . ?
C21 H21A 0.9700 . ?
C21 H21B 0.9700 . ?
C22 H22A 0.9700 . ?
C22 H22B 0.9700 . ?
C23 C24 1.437(4) . ?
C23 H23 0.9300 . ?
C24 C25 1.413(3) . ?
C24 C29 1.424(3) . ?
C25 C26 1.370(4) . ?
C25 H25 0.9300 . ?
C26 C27 1.390(5) . ?
C26 H26 0.9300 . ?
C27 C28 1.379(4) . ?
C27 H27 0.9300 . ?
C28 C29 1.411(3) . ?
C28 H28 0.9300 . ?

loop_
_geom_hbond_atom_site_label_D
_geom_hbond_atom_site_label_H
_geom_hbond_atom_site_label_A
_geom_hbond_distance_DH
_geom_hbond_distance_HA
_geom_hbond_distance_DA
_geom_hbond_angle_DHA
_geom_hbond_site_symmetry_A
O7 H1W O5 0.88 2.70 3.414(13) 139.2 .
O7 H2W O4 0.91 2.28 2.720(11) 109.1 7_656
O8 H3W O7 0.89 1.94 2.825(4) 175.2 5_666
O8 H4W O1 0.89 2.20 3.028(3) 155.2 .
O10 H6W O5 0.91 2.58 3.191(12) 124.9 6_465

loop_
_geom_torsion_atom_site_label_1
_geom_torsion_atom_site_label_2
_geom_torsion_atom_site_label_3
_geom_torsion_atom_site_label_4
_geom_torsion
_geom_torsion_site_symmetry_1
_geom_torsion_site_symmetry_2
_geom_torsion_site_symmetry_3
_geom_torsion_site_symmetry_4
_geom_torsion_publ_flag
N1 Cu2 O1 C6 -11.8(2) . . . . ?
O2 Cu2 O1 C6 -174.0(2) . . . . ?
N2 Cu2 O1 C6 -65.8(9) . . . . ?
O3 Cu2 O1 C6 110.58(19) . . . . ?
O1 Cu2 O2 C18 118.80(14) . . . . ?
N1 Cu2 O2 C18 20.3(3) . . . . ?
N2 Cu2 O2 C18 -56.31(14) . . . . ?
O3 Cu2 O2 C18 -143.46(15) . . . . ?
O1 Cu2 O2 Cu1 -115.45(8) . . . . ?
N1 Cu2 O2 Cu1 146.0(2) . . . . ?
N2 Cu2 O2 Cu1 69.44(7) . . . . ?
O3 Cu2 O2 Cu1 -17.72(6) . . . . ?
O3 Cu1 O2 C18 142.23(16) . . . . ?
N5 Cu1 O2 C18 -134.42(17) . . . . ?
N4 Cu1 O2 C18 -36.13(16) . . . . ?
N3 Cu1 O2 C18 45.46(15) . . . . ?
O3 Cu1 O2 Cu2 20.72(7) . . . . ?
N5 Cu1 O2 Cu2 104.08(14) . . . . ?
N4 Cu1 O2 Cu2 -157.63(8) . . . . ?
N3 Cu1 O2 Cu2 -76.04(7) . . . . ?
N5 Cu1 O3 C29 11.7(2) . . . . ?
O2 Cu1 O3 C29 160.95(19) . . . . ?
N4 Cu1 O3 C29 -40.3(11) . . . . ?
N3 Cu1 O3 C29 -112.03(19) . . . . ?
N5 Cu1 O3 Cu2 -166.67(7) . . . . ?
O2 Cu1 O3 Cu2 -17.45(6) . . . . ?
N4 Cu1 O3 Cu2 141.2(10) . . . . ?
N3 Cu1 O3 Cu2 69.57(7) . . . . ?
O1 Cu2 O3 C29 -72.5(2) . . . . ?
N1 Cu2 O3 C29 25.9(2) . . . . ?
O2 Cu2 O3 C29 -159.9(2) . . . . ?
N2 Cu2 O3 C29 107.2(2) . . . . ?
O1 Cu2 O3 Cu1 105.60(7) . . . . ?
N1 Cu2 O3 Cu1 -155.94(8) . . . . ?
O2 Cu2 O3 Cu1 18.26(6) . . . . ?
N2 Cu2 O3 Cu1 -74.72(8) . . . . ?
O1 Cu2 N1 C7 5.9(2) . . . . ?
O2 Cu2 N1 C7 103.8(3) . . . . ?
N2 Cu2 N1 C7 -178.3(2) . . . . ?
O3 Cu2 N1 C7 -94.8(2) . . . . ?
O1 Cu2 N1 C8 -169.97(19) . . . . ?
O2 Cu2 N1 C8 -72.1(3) . . . . ?
N2 Cu2 N1 C8 5.84(19) . . . . ?
O3 Cu2 N1 C8 89.4(2) . . . . ?
O1 Cu2 N2 C9 23.1(9) . . . . ?
N1 Cu2 N2 C9 -31.32(16) . . . . ?
O2 Cu2 N2 C9 131.17(15) . . . . ?
O3 Cu2 N2 C9 -153.33(16) . . . . ?
O1 Cu2 N2 C12 -96.9(8) . . . . ?
N1 Cu2 N2 C12 -151.29(16) . . . . ?
O2 Cu2 N2 C12 11.21(15) . . . . ?
O3 Cu2 N2 C12 86.70(15) . . . . ?
O1 Cu2 N2 C10 143.4(8) . . . . ?
N1 Cu2 N2 C10 89.00(17) . . . . ?
O2 Cu2 N2 C10 -108.51(16) . . . . ?
O3 Cu2 N2 C10 -33.01(16) . . . . ?
O3 Cu1 N3 C11 39.42(16) . . . . ?
N5 Cu1 N3 C11 -57.09(18) . . . . ?
O2 Cu1 N3 C11 122.98(15) . . . . ?
N4 Cu1 N3 C11 -136.29(16) . . . . ?
O3 Cu1 N3 C12 -75.05(16) . . . . ?
N5 Cu1 N3 C12 -171.56(15) . . . . ?
O2 Cu1 N3 C12 8.51(16) . . . . ?
N4 Cu1 N3 C12 109.23(17) . . . . ?
O3 Cu1 N3 C19 161.10(15) . . . . ?
N5 Cu1 N3 C19 64.59(17) . . . . ?
O2 Cu1 N3 C19 -115.34(15) . . . . ?
N4 Cu1 N3 C19 -14.62(15) . . . . ?
O3 Cu1 N4 C20 -83.3(11) . . . . ?
N5 Cu1 N4 C20 -135.6(2) . . . . ?
O2 Cu1 N4 C20 75.1(2) . . . . ?
N3 Cu1 N4 C20 -11.12(19) . . . . ?
O3 Cu1 N4 C21 44.0(11) . . . . ?
N5 Cu1 N4 C21 -8.3(2) . . . . ?
O2 Cu1 N4 C21 -157.6(2) . . . . ?
N3 Cu1 N4 C21 116.2(2) . . . . ?
O3 Cu1 N5 C23 -7.1(2) . . . . ?
O2 Cu1 N5 C23 -88.3(3) . . . . ?
N4 Cu1 N5 C23 169.3(2) . . . . ?
N3 Cu1 N5 C23 91.9(2) . . . . ?
O3 Cu1 N5 C22 171.64(18) . . . . ?
O2 Cu1 N5 C22 90.5(2) . . . . ?
N4 Cu1 N5 C22 -11.90(18) . . . . ?
N3 Cu1 N5 C22 -89.37(19) . . . . ?
C6 C1 C2 C3 1.3(4) . . . . ?
C7 C1 C2 C3 178.7(2) . . . . ?
C1 C2 C3 C4 -1.0(4) . . . . ?
C2 C3 C4 C5 0.0(4) . . . . ?
C3 C4 C5 C6 0.6(4) . . . . ?
Cu2 O1 C6 C5 -171.25(17) . . . . ?
Cu2 O1 C6 C1 10.2(3) . . . . ?
C4 C5 C6 O1 -179.0(2) . . . . ?
C4 C5 C6 C1 -0.3(4) . . . . ?
C2 C1 C6 O1 178.0(2) . . . . ?
C7 C1 C6 O1 0.7(4) . . . . ?
C2 C1 C6 C5 -0.6(3) . . . . ?
C7 C1 C6 C5 -177.9(2) . . . . ?
C8 N1 C7 C1 177.5(2) . . . . ?
Cu2 N1 C7 C1 1.9(4) . . . . ?
C2 C1 C7 N1 175.6(2) . . . . ?
C6 C1 C7 N1 -7.2(4) . . . . ?
C7 N1 C8 C9 -154.8(2) . . . . ?
Cu2 N1 C8 C9 21.3(3) . . . . ?
C12 N2 C9 C8 171.7(2) . . . . ?
C10 N2 C9 C8 -72.5(3) . . . . ?
Cu2 N2 C9 C8 50.8(2) . . . . ?
N1 C8 C9 N2 -49.4(3) . . . . ?
C9 N2 C10 C11 -140.1(2) . . . . ?
C12 N2 C10 C11 -19.5(2) . . . . ?
Cu2 N2 C10 C11 105.1(2) . . . . ?
C12 N3 C11 C10 35.7(2) . . . . ?
C19 N3 C11 C10 159.3(2) . . . . ?
Cu1 N3 C11 C10 -85.1(2) . . . . ?
N2 C10 C11 N3 -9.7(3) . . . . ?
C11 N3 C12 N2 -48.0(2) . . . . ?
C19 N3 C12 N2 -171.55(19) . . . . ?
Cu1 N3 C12 N2 70.05(18) . . . . ?
C11 N3 C12 C13 -171.11(19) . . . . ?
C19 N3 C12 C13 65.3(3) . . . . ?
Cu1 N3 C12 C13 -53.1(2) . . . . ?
C9 N2 C12 N3 161.36(18) . . . . ?
C10 N2 C12 N3 41.2(2) . . . . ?
Cu2 N2 C12 N3 -84.86(17) . . . . ?
C9 N2 C12 C13 -76.7(2) . . . . ?
C10 N2 C12 C13 163.1(2) . . . . ?
Cu2 N2 C12 C13 37.1(2) . . . . ?
N3 C12 C13 C14 -117.6(2) . . . . ?
N2 C12 C13 C14 127.5(2) . . . . ?
N3 C12 C13 C18 56.2(3) . . . . ?
N2 C12 C13 C18 -58.7(3) . . . . ?
C18 C13 C14 C15 -1.4(4) . . . . ?
C12 C13 C14 C15 172.5(2) . . . . ?
C13 C14 C15 C16 0.5(4) . . . . ?
C14 C15 C16 C17 0.9(4) . . . . ?
C15 C16 C17 C18 -1.4(4) . . . . ?
Cu2 O2 C18 C17 -125.98(18) . . . . ?
Cu1 O2 C18 C17 118.04(19) . . . . ?
Cu2 O2 C18 C13 54.9(2) . . . . ?
Cu1 O2 C18 C13 -61.0(2) . . . . ?
C16 C17 C18 O2 -178.6(2) . . . . ?
C16 C17 C18 C13 0.5(3) . . . . ?
C14 C13 C18 O2 180.0(2) . . . . ?
C12 C13 C18 O2 6.1(3) . . . . ?
C14 C13 C18 C17 0.9(3) . . . . ?
C12 C13 C18 C17 -173.0(2) . . . . ?
C11 N3 C19 C20 155.8(2) . . . . ?
C12 N3 C19 C20 -86.5(3) . . . . ?
Cu1 N3 C19 C20 37.1(2) . . . . ?
C21 N4 C20 C19 -87.9(3) . . . . ?
Cu1 N4 C20 C19 35.1(3) . . . . ?
N3 C19 C20 N4 -49.9(3) . . . . ?
C20 N4 C21 C22 153.8(3) . . . . ?
Cu1 N4 C21 C22 27.9(3) . . . . ?
N4 C21 C22 N5 -38.4(4) . . . . ?
C23 N5 C22 C21 -151.2(3) . . . . ?
Cu1 N5 C22 C21 30.0(3) . . . . ?
C22 N5 C23 C24 -176.9(2) . . . . ?
Cu1 N5 C23 C24 1.8(4) . . . . ?
N5 C23 C24 C25 -175.9(3) . . . . ?
N5 C23 C24 C29 2.7(4) . . . . ?
C29 C24 C25 C26 -1.2(4) . . . . ?
C23 C24 C25 C26 177.5(3) . . . . ?
C24 C25 C26 C27 0.4(4) . . . . ?
C25 C26 C27 C28 1.2(4) . . . . ?
C26 C27 C28 C29 -2.0(4) . . . . ?
Cu1 O3 C29 C28 169.32(17) . . . . ?
Cu2 O3 C29 C28 -13.1(3) . . . . ?
Cu1 O3 C29 C24 -10.9(3) . . . . ?
Cu2 O3 C29 C24 166.70(17) . . . . ?
C27 C28 C29 O3 -179.0(2) . . . . ?
C27 C28 C29 C24 1.2(4) . . . . ?
C25 C24 C29 O3 -179.4(2) . . . . ?
C23 C24 C29 O3 2.0(4) . . . . ?
C25 C24 C29 C28 0.3(3) . . . . ?
C23 C24 C29 C28 -178.3(2) . . . . ?
